data_1506598
loop_
_publ_author_name
'Swartz, Christopher R.'
'Parkin, Sean R.'
'Bullock, Joseph E.'
'Anthony, John E.'
'Mayer, Alex C.'
'Malliaras, George G.'

_publ_section_title
;
 Synthesis and characterization of electron-deficient pentacenes.
;
_journal_issue 15
_journal_name_full 'Organic letters'
_journal_page_first 3163
_journal_page_last 3166
_journal_paper_doi 10.1021/ol050872b
_journal_volume 7
_journal_year 2005
_chemical_formula_moiety 'C44 H50 F4 Si2'
_chemical_formula_sum 'C44 H50 F4 Si2'
_chemical_formula_weight 711.02
_chemical_name_systematic
; 
 ? 
;
_space_group_IT_number 2
_symmetry_cell_setting triclinic
_symmetry_space_group_name_Hall '-P 1'
_symmetry_space_group_name_H-M 'P -1'
_atom_sites_solution_hydrogens geom
_atom_sites_solution_primary direct
_atom_sites_solution_secondary difmap
_audit_creation_method SHELXL-97
_cell_angle_alpha 89.4411(13)
_cell_angle_beta 78.6534(14)
_cell_angle_gamma 87.0802(12)
_cell_formula_units_Z 1
_cell_length_a 7.5485(2)
_cell_length_b 7.7478(3)
_cell_length_c 16.8801(6)
_cell_measurement_reflns_used 3435
_cell_measurement_temperature 90.0(2)
_cell_measurement_theta_max 25.35
_cell_measurement_theta_min 1.00
_cell_volume 966.67(6)
_computing_cell_refinement 'SCALEPACK (Otwinowski & Minor, 1997)'
_computing_data_collection 'COLLECT (Nonius, 1998)'
_computing_data_reduction 'DENZO-SMN (Otwinowski & Minor, 1997)'
_computing_molecular_graphics 'XP in SHELXTL (Sheldrick, 1995)'
_computing_publication_material
; 
SHELX97-2 (Sheldrick, 1997) and local procedures 
;
_computing_structure_refinement 'SHELXL-97 (Sheldrick, 1997)'
_computing_structure_solution 'SHELXS-97 (Sheldrick, 1990)'
_diffrn_ambient_temperature 90.0(2)
_diffrn_detector_area_resol_mean 18
_diffrn_measured_fraction_theta_full 0.999
_diffrn_measured_fraction_theta_max 0.999
_diffrn_measurement_device_type 'Nonius KappaCCD diffractometer'
_diffrn_measurement_method '\w scans at fixed \c = 55\%'
_diffrn_radiation_monochromator graphite
_diffrn_radiation_source 'fine-focus sealed tube'
_diffrn_radiation_type MoK\a
_diffrn_radiation_wavelength 0.71073
_diffrn_reflns_av_R_equivalents 0.0345
_diffrn_reflns_av_sigmaI/netI 0.0663
_diffrn_reflns_limit_h_max 8
_diffrn_reflns_limit_h_min -8
_diffrn_reflns_limit_k_max 9
_diffrn_reflns_limit_k_min -9
_diffrn_reflns_limit_l_max 20
_diffrn_reflns_limit_l_min -20
_diffrn_reflns_number 6358
_diffrn_reflns_theta_full 25.00
_diffrn_reflns_theta_max 25.00
_diffrn_reflns_theta_min 2.46
_exptl_absorpt_coefficient_mu 0.141
_exptl_absorpt_correction_T_max 0.9972
_exptl_absorpt_correction_T_min 0.9265
_exptl_absorpt_correction_type multi-scan
_exptl_absorpt_process_details 'Scalepack (Otwinowski & Minor, 1997)'
_exptl_crystal_colour 'deep blue'
_exptl_crystal_density_diffrn 1.221
_exptl_crystal_density_method 'not measured'
_exptl_crystal_description 'flattened needle'
_exptl_crystal_F_000 378
_exptl_crystal_size_max 0.55
_exptl_crystal_size_mid 0.20
_exptl_crystal_size_min 0.02
_refine_diff_density_max 0.607
_refine_diff_density_min -0.276
_refine_diff_density_rms 0.065
_refine_ls_extinction_method none
_refine_ls_goodness_of_fit_ref 1.622
_refine_ls_hydrogen_treatment constr
_refine_ls_matrix_type full
_refine_ls_number_parameters 250
_refine_ls_number_reflns 3392
_refine_ls_number_restraints 0
_refine_ls_restrained_S_all 1.622
_refine_ls_R_factor_all 0.0988
_refine_ls_R_factor_gt 0.0711
_refine_ls_shift/su_max 0.000
_refine_ls_shift/su_mean 0.000
_refine_ls_structure_factor_coef Fsqd
_refine_ls_weighting_details 'calc w=1/[\s^2^(Fo^2^)+(0.0154P)^2^+2.7678P] where P=(Fo^2^+2Fc^2^)/3'
_refine_ls_weighting_scheme calc
_refine_ls_wR_factor_gt 0.1669
_refine_ls_wR_factor_ref 0.1768
_reflns_number_gt 2489
_reflns_number_total 3392
_reflns_threshold_expression >2\s(I)
_cod_data_source_file ol050872bsi20050609_051818.cif
_cod_data_source_block k03203
_cod_database_code 1506598

loop_
_symmetry_equiv_pos_as_xyz
'x, y, z'
'-x, -y, -z'

loop_
_atom_site_label
_atom_site_type_symbol
_atom_site_fract_x
_atom_site_fract_y
_atom_site_fract_z
_atom_site_U_iso_or_equiv
_atom_site_adp_type
_atom_site_occupancy
_atom_site_symmetry_multiplicity
_atom_site_calc_flag
_atom_site_refinement_flags
_atom_site_disorder_assembly
_atom_site_disorder_group
Si1 Si 0.25795(16) 0.79075(15) 0.67641(7) 0.0269(3) Uani 1 1 d . . .
C1 C 0.0554(5) 0.5606(5) 0.9199(2) 0.0236(9) Uani 1 1 d . . .
C2 C -0.1207(5) 0.6052(5) 0.9625(2) 0.0231(9) Uani 1 1 d . . .
C3 C -0.2462(5) 0.7059(5) 0.9271(2) 0.0241(9) Uani 1 1 d . A .
H3 H -0.2103 0.7456 0.8732 0.029 Uiso 1 1 calc R . .
C4 C -0.4203(6) 0.7485(5) 0.9688(2) 0.0256(9) Uani 1 1 d . . .
C5 C -0.5504(6) 0.8460(5) 0.9339(2) 0.0286(10) Uani 0.50 1 d P A 1
C6 C -0.7166(6) 0.8875(5) 0.9757(3) 0.0308(10) Uani 0.50 1 d P A 1
C7 C -0.7699(6) 0.8324(5) 1.0567(3) 0.0325(10) Uani 0.50 1 d P A 1
C8 C -0.6540(6) 0.7378(5) 1.0933(2) 0.0298(10) Uani 0.50 1 d P A 1
F1 F -0.6900(6) 0.6720(6) 1.1682(3) 0.0330(11) Uani 0.50 1 d P A 1
F2 F -0.9238(6) 0.8653(6) 1.0942(3) 0.0365(12) Uani 0.50 1 d P A 1
F3 F -0.8231(6) 0.9743(6) 0.9431(3) 0.0325(11) Uani 0.50 1 d P A 1
F4 F -0.4841(6) 0.8911(6) 0.8555(3) 0.0327(11) Uani 0.50 1 d P A 1
C5' C -0.5504(6) 0.8460(5) 0.9339(2) 0.0286(10) Uani 0.50 1 d P A 2
H5' H -0.5182 0.8828 0.8793 0.034 Uiso 0.50 1 calc PR A 2
C6' C -0.7166(6) 0.8875(5) 0.9757(3) 0.0308(10) Uani 0.50 1 d P A 2
H6' H -0.7995 0.9544 0.9508 0.037 Uiso 0.50 1 calc PR A 2
C7' C -0.7699(6) 0.8324(5) 1.0567(3) 0.0325(10) Uani 0.50 1 d P A 2
H7' H -0.8884 0.8624 1.0857 0.039 Uiso 0.50 1 calc PR A 2
C8' C -0.6540(6) 0.7378(5) 1.0933(2) 0.0298(10) Uani 0.50 1 d P A 2
H8' H -0.6918 0.7021 1.1477 0.036 Uiso 0.50 1 calc PR A 2
C9 C -0.4742(6) 0.6905(5) 1.0508(2) 0.0267(9) Uani 1 1 d . A .
C10 C -0.3532(5) 0.5907(5) 1.0865(2) 0.0238(9) Uani 1 1 d . . .
H10 H -0.3900 0.5527 1.1406 0.029 Uiso 1 1 calc R A .
C11 C -0.1779(5) 0.5446(5) 1.0444(2) 0.0223(9) Uani 1 1 d . . .
C12 C 0.1156(5) 0.6276(5) 0.8400(2) 0.0242(9) Uani 1 1 d . . .
C13 C 0.1685(6) 0.6901(5) 0.7748(2) 0.0285(10) Uani 1 1 d . . .
C14 C 0.1915(6) 1.0281(5) 0.6843(3) 0.0350(11) Uani 1 1 d . . .
H14 H 0.2380 1.0806 0.6303 0.042 Uiso 1 1 calc R . .
C15 C 0.2761(7) 1.1217(6) 0.7464(3) 0.0475(13) Uani 1 1 d . . .
H15A H 0.2330 1.2434 0.7496 0.071 Uiso 1 1 calc R . .
H15B H 0.4081 1.1141 0.7298 0.071 Uiso 1 1 calc R . .
H15C H 0.2410 1.0674 0.7995 0.071 Uiso 1 1 calc R . .
C16 C -0.0161(7) 1.0598(7) 0.7026(3) 0.0481(13) Uani 1 1 d . . .
H16A H -0.0676 0.9997 0.7525 0.072 Uiso 1 1 calc R . .
H16B H -0.0662 1.0158 0.6578 0.072 Uiso 1 1 calc R . .
H16C H -0.0464 1.1840 0.7091 0.072 Uiso 1 1 calc R . .
C17 C 0.1458(6) 0.6877(6) 0.6004(3) 0.0349(11) Uani 1 1 d . . .
H17 H 0.0127 0.7009 0.6221 0.042 Uiso 1 1 calc R . .
C18 C 0.1791(7) 0.7778(7) 0.5176(3) 0.0491(13) Uani 1 1 d . . .
H18A H 0.3077 0.7642 0.4927 0.074 Uiso 1 1 calc R . .
H18B H 0.1438 0.9010 0.5247 0.074 Uiso 1 1 calc R . .
H18C H 0.1070 0.7256 0.4827 0.074 Uiso 1 1 calc R . .
C19 C 0.1909(10) 0.4940(7) 0.5902(4) 0.0729(19) Uani 1 1 d . . .
H19A H 0.1095 0.4439 0.5591 0.109 Uiso 1 1 calc R . .
H19B H 0.1757 0.4390 0.6435 0.109 Uiso 1 1 calc R . .
H19C H 0.3163 0.4746 0.5616 0.109 Uiso 1 1 calc R . .
C20 C 0.5126(6) 0.7554(6) 0.6586(3) 0.0394(11) Uani 1 1 d . . .
H20 H 0.5486 0.8217 0.7030 0.047 Uiso 1 1 calc R . .
C21 C 0.5854(8) 0.5744(8) 0.6685(4) 0.080(2) Uani 1 1 d . . .
H21A H 0.5662 0.5028 0.6237 0.120 Uiso 1 1 calc R . .
H21B H 0.5224 0.5267 0.7197 0.120 Uiso 1 1 calc R . .
H21C H 0.7152 0.5754 0.6685 0.120 Uiso 1 1 calc R . .
C22 C 0.6065(7) 0.8414(7) 0.5818(3) 0.0536(14) Uani 1 1 d . . .
H22A H 0.7378 0.8282 0.5775 0.080 Uiso 1 1 calc R . .
H22B H 0.5692 0.9645 0.5831 0.080 Uiso 1 1 calc R . .
H22C H 0.5730 0.7870 0.5350 0.080 Uiso 1 1 calc R . .

loop_
_atom_site_aniso_label
_atom_site_aniso_U_11
_atom_site_aniso_U_22
_atom_site_aniso_U_33
_atom_site_aniso_U_23
_atom_site_aniso_U_13
_atom_site_aniso_U_12
Si1 0.0282(6) 0.0285(6) 0.0232(6) 0.0060(5) -0.0032(5) -0.0016(5)
C1 0.034(2) 0.017(2) 0.020(2) 0.0000(16) -0.0049(17) -0.0042(17)
C2 0.030(2) 0.016(2) 0.023(2) -0.0004(16) -0.0028(17) -0.0059(17)
C3 0.036(2) 0.017(2) 0.020(2) -0.0002(16) -0.0060(18) -0.0029(17)
C4 0.037(2) 0.016(2) 0.025(2) -0.0016(16) -0.0085(19) -0.0056(17)
C5 0.044(3) 0.018(2) 0.025(2) 0.0000(17) -0.007(2) -0.0063(19)
C6 0.040(3) 0.023(2) 0.032(2) 0.0012(18) -0.013(2) -0.0048(19)
C7 0.035(3) 0.028(2) 0.035(2) -0.0042(19) -0.006(2) -0.004(2)
C8 0.035(3) 0.025(2) 0.029(2) -0.0014(18) -0.0028(19) -0.0062(19)
F1 0.031(3) 0.040(3) 0.024(2) 0.006(2) 0.003(2) 0.003(2)
F2 0.026(3) 0.044(3) 0.037(3) 0.003(2) -0.004(2) 0.005(2)
F3 0.031(3) 0.033(3) 0.036(3) 0.000(2) -0.013(2) 0.001(2)
F4 0.037(3) 0.031(3) 0.031(3) 0.003(2) -0.011(2) 0.003(2)
C5' 0.044(3) 0.018(2) 0.025(2) 0.0000(17) -0.007(2) -0.0063(19)
C6' 0.040(3) 0.023(2) 0.032(2) 0.0012(18) -0.013(2) -0.0048(19)
C7' 0.035(3) 0.028(2) 0.035(2) -0.0042(19) -0.006(2) -0.004(2)
C8' 0.035(3) 0.025(2) 0.029(2) -0.0014(18) -0.0028(19) -0.0062(19)
C9 0.032(2) 0.022(2) 0.027(2) -0.0027(17) -0.0060(18) -0.0065(18)
C10 0.032(2) 0.022(2) 0.0179(19) 0.0012(16) -0.0052(17) -0.0069(17)
C11 0.033(2) 0.0134(19) 0.021(2) -0.0001(15) -0.0056(17) -0.0049(16)
C12 0.027(2) 0.021(2) 0.025(2) 0.0024(17) -0.0062(18) -0.0018(17)
C13 0.030(2) 0.029(2) 0.027(2) 0.0017(19) -0.0062(19) -0.0002(18)
C14 0.046(3) 0.030(2) 0.027(2) 0.0071(19) -0.003(2) 0.000(2)
C15 0.069(4) 0.031(3) 0.044(3) 0.000(2) -0.017(3) 0.000(2)
C16 0.049(3) 0.047(3) 0.044(3) 0.003(2) -0.005(2) 0.014(2)
C17 0.034(3) 0.039(3) 0.034(2) 0.007(2) -0.010(2) -0.008(2)
C18 0.060(3) 0.060(3) 0.033(3) 0.009(2) -0.019(2) -0.020(3)
C19 0.124(6) 0.041(3) 0.068(4) 0.000(3) -0.051(4) -0.013(3)
C20 0.031(3) 0.047(3) 0.039(3) 0.012(2) -0.005(2) 0.000(2)
C21 0.048(4) 0.076(4) 0.100(5) 0.034(4) 0.015(3) 0.016(3)
C22 0.031(3) 0.071(4) 0.056(3) 0.023(3) -0.002(2) -0.007(3)

loop_
_atom_type_symbol
_atom_type_description
_atom_type_scat_dispersion_real
_atom_type_scat_dispersion_imag
_atom_type_scat_source
C C 0.0033 0.0016 'International Tables Vol C Tables 4.2.6.8 and 6.1.1.4'
H H 0.0000 0.0000 'International Tables Vol C Tables 4.2.6.8 and 6.1.1.4'
F F 0.0171 0.0103 'International Tables Vol C Tables 4.2.6.8 and 6.1.1.4'
Si Si 0.0817 0.0704 'International Tables Vol C Tables 4.2.6.8 and 6.1.1.4'

loop_
_geom_angle_atom_site_label_1
_geom_angle_atom_site_label_2
_geom_angle_atom_site_label_3
_geom_angle
_geom_angle_site_symmetry_1
_geom_angle_site_symmetry_3
C13 Si1 C17 106.53(19) . .
C13 Si1 C14 107.95(19) . .
C17 Si1 C14 109.8(2) . .
C13 Si1 C20 106.35(19) . .
C17 Si1 C20 115.3(2) . .
C14 Si1 C20 110.5(2) . .
C2 C1 C11 121.2(3) . 2_567
C2 C1 C12 119.8(4) . .
C11 C1 C12 118.9(4) 2_567 .
C1 C2 C3 122.0(3) . .
C1 C2 C11 119.7(3) . .
C3 C2 C11 118.3(4) . .
C4 C3 C2 122.0(4) . .
C4 C3 H3 119.0 . .
C2 C3 H3 119.0 . .
C3 C4 C5 123.1(4) . .
C3 C4 C9 119.1(4) . .
C5 C4 C9 117.8(4) . .
C6 C5 F4 125.7(4) . .
C6 C5 C4 122.0(4) . .
F4 C5 C4 112.3(4) . .
F3 C6 C5 119.4(4) . .
F3 C6 C7 120.1(4) . .
C5 C6 C7 120.5(4) . .
F2 C7 C8 118.7(4) . .
F2 C7 C6 120.6(4) . .
C8 C7 C6 120.7(4) . .
F1 C8 C7 126.5(4) . .
F1 C8 C9 112.7(4) . .
C7 C8 C9 120.7(4) . .
C10 C9 C8 122.0(4) . .
C10 C9 C4 119.7(4) . .
C8 C9 C4 118.3(4) . .
C9 C10 C11 121.6(4) . .
C9 C10 H10 119.2 . .
C11 C10 H10 119.2 . .
C10 C11 C1 121.7(3) . 2_567
C10 C11 C2 119.2(3) . .
C1 C11 C2 119.1(4) 2_567 .
C13 C12 C1 177.0(4) . .
C12 C13 Si1 177.4(4) . .
C15 C14 C16 110.4(4) . .
C15 C14 Si1 113.0(3) . .
C16 C14 Si1 111.4(3) . .
C15 C14 H14 107.2 . .
C16 C14 H14 107.2 . .
Si1 C14 H14 107.2 . .
C14 C15 H15A 109.5 . .
C14 C15 H15B 109.5 . .
H15A C15 H15B 109.5 . .
C14 C15 H15C 109.5 . .
H15A C15 H15C 109.5 . .
H15B C15 H15C 109.5 . .
C14 C16 H16A 109.5 . .
C14 C16 H16B 109.5 . .
H16A C16 H16B 109.5 . .
C14 C16 H16C 109.5 . .
H16A C16 H16C 109.5 . .
H16B C16 H16C 109.5 . .
C19 C17 C18 110.2(4) . .
C19 C17 Si1 113.6(3) . .
C18 C17 Si1 113.6(3) . .
C19 C17 H17 106.3 . .
C18 C17 H17 106.3 . .
Si1 C17 H17 106.3 . .
C17 C18 H18A 109.5 . .
C17 C18 H18B 109.5 . .
H18A C18 H18B 109.5 . .
C17 C18 H18C 109.5 . .
H18A C18 H18C 109.5 . .
H18B C18 H18C 109.5 . .
C17 C19 H19A 109.5 . .
C17 C19 H19B 109.5 . .
H19A C19 H19B 109.5 . .
C17 C19 H19C 109.5 . .
H19A C19 H19C 109.5 . .
H19B C19 H19C 109.5 . .
C21 C20 C22 113.1(4) . .
C21 C20 Si1 116.8(4) . .
C22 C20 Si1 112.4(3) . .
C21 C20 H20 104.3 . .
C22 C20 H20 104.3 . .
Si1 C20 H20 104.3 . .
C20 C21 H21A 109.5 . .
C20 C21 H21B 109.5 . .
H21A C21 H21B 109.5 . .
C20 C21 H21C 109.5 . .
H21A C21 H21C 109.5 . .
H21B C21 H21C 109.5 . .
C20 C22 H22A 109.5 . .
C20 C22 H22B 109.5 . .
H22A C22 H22B 109.5 . .
C20 C22 H22C 109.5 . .
H22A C22 H22C 109.5 . .
H22B C22 H22C 109.5 . .

loop_
_geom_bond_atom_site_label_1
_geom_bond_atom_site_label_2
_geom_bond_distance
_geom_bond_site_symmetry_2
Si1 C13 1.847(4) .
Si1 C17 1.875(4) .
Si1 C14 1.880(4) .
Si1 C20 1.892(5) .
C1 C2 1.408(5) .
C1 C11 1.420(5) 2_567
C1 C12 1.437(5) .
C2 C3 1.415(5) .
C2 C11 1.447(5) .
C3 C4 1.388(6) .
C3 H3 0.9500 .
C4 C5 1.423(6) .
C4 C9 1.439(5) .
C5 C6 1.338(6) .
C5 F4 1.368(6) .
C6 F3 1.230(6) .
C6 C7 1.416(6) .
C7 F2 1.224(6) .
C7 C8 1.350(6) .
C8 F1 1.341(6) .
C8 C9 1.436(6) .
C9 C10 1.389(5) .
C10 C11 1.403(5) .
C10 H10 0.9500 .
C11 C1 1.420(5) 2_567
C12 C13 1.200(5) .
C14 C15 1.536(6) .
C14 C16 1.544(6) .
C14 H14 1.0000 .
C15 H15A 0.9800 .
C15 H15B 0.9800 .
C15 H15C 0.9800 .
C16 H16A 0.9800 .
C16 H16B 0.9800 .
C16 H16C 0.9800 .
C17 C19 1.526(7) .
C17 C18 1.538(6) .
C17 H17 1.0000 .
C18 H18A 0.9800 .
C18 H18B 0.9800 .
C18 H18C 0.9800 .
C19 H19A 0.9800 .
C19 H19B 0.9800 .
C19 H19C 0.9800 .
C20 C21 1.500(7) .
C20 C22 1.516(6) .
C20 H20 1.0000 .
C21 H21A 0.9800 .
C21 H21B 0.9800 .
C21 H21C 0.9800 .
C22 H22A 0.9800 .
C22 H22B 0.9800 .
C22 H22C 0.9800 .

loop_
_geom_torsion_atom_site_label_1
_geom_torsion_atom_site_label_2
_geom_torsion_atom_site_label_3
_geom_torsion_atom_site_label_4
_geom_torsion
_geom_torsion_site_symmetry_1
_geom_torsion_site_symmetry_4
C11 C1 C2 C3 -178.2(4) 2_567 .
C12 C1 C2 C3 4.2(6) . .
C11 C1 C2 C11 0.7(6) 2_567 .
C12 C1 C2 C11 -176.9(3) . .
C1 C2 C3 C4 179.4(4) . .
C11 C2 C3 C4 0.5(5) . .
C2 C3 C4 C5 -178.4(4) . .
C2 C3 C4 C9 0.8(6) . .
C3 C4 C5 C6 -179.1(4) . .
C9 C4 C5 C6 1.7(6) . .
C3 C4 C5 F4 0.2(6) . .
C9 C4 C5 F4 -179.0(4) . .
F4 C5 C6 F3 -0.4(7) . .
C4 C5 C6 F3 178.9(4) . .
F4 C5 C6 C7 179.7(4) . .
C4 C5 C6 C7 -1.0(6) . .
F3 C6 C7 F2 2.5(7) . .
C5 C6 C7 F2 -177.5(5) . .
F3 C6 C7 C8 -179.7(4) . .
C5 C6 C7 C8 0.2(6) . .
F2 C7 C8 F1 0.8(7) . .
C6 C7 C8 F1 -177.1(4) . .
F2 C7 C8 C9 177.7(4) . .
C6 C7 C8 C9 -0.1(6) . .
F1 C8 C9 C10 -1.5(6) . .
C7 C8 C9 C10 -178.8(4) . .
F1 C8 C9 C4 178.1(4) . .
C7 C8 C9 C4 0.8(6) . .
C3 C4 C9 C10 -1.1(5) . .
C5 C4 C9 C10 178.1(4) . .
C3 C4 C9 C8 179.2(4) . .
C5 C4 C9 C8 -1.5(5) . .
C8 C9 C10 C11 179.8(4) . .
C4 C9 C10 C11 0.1(6) . .
C9 C10 C11 C1 -178.6(4) . 2_567
C9 C10 C11 C2 1.2(6) . .
C1 C2 C11 C10 179.6(3) . .
C3 C2 C11 C10 -1.5(5) . .
C1 C2 C11 C1 -0.7(6) . 2_567
C3 C2 C11 C1 178.3(3) . 2_567
C13 Si1 C14 C15 63.4(4) . .
C17 Si1 C14 C15 179.2(3) . .
C20 Si1 C14 C15 -52.5(4) . .
C13 Si1 C14 C16 -61.5(4) . .
C17 Si1 C14 C16 54.2(4) . .
C20 Si1 C14 C16 -177.5(3) . .
C13 Si1 C17 C19 -63.0(4) . .
C14 Si1 C17 C19 -179.6(4) . .
C20 Si1 C17 C19 54.8(4) . .
C13 Si1 C17 C18 169.9(3) . .
C14 Si1 C17 C18 53.3(4) . .
C20 Si1 C17 C18 -72.3(4) . .
C13 Si1 C20 C21 50.5(5) . .
C17 Si1 C20 C21 -67.4(5) . .
C14 Si1 C20 C21 167.4(4) . .
C13 Si1 C20 C22 -176.4(4) . .
C17 Si1 C20 C22 65.7(4) . .
C14 Si1 C20 C22 -59.5(4) . .
